data_7204613
loop_
_publ_author_name
'Laurent Douce'
'Thanh Hung Diep'
'Raymond Ziessel'
'Antoine Skoulios'
'Mich\`ele C\'esario'

_publ_section_title
;
 Columnar liquid crystals from wedge-shaped tetrahedral copper(I)
 complexes
;
_journal_issue 7
_journal_name_full 'J. Mater. Chem.'
_journal_page_first 1533
_journal_page_last 1539
_journal_paper_doi 10.1039/b302038j
_journal_volume 13
_journal_year 2003
_chemical_formula_moiety '[Cu(I)C28N4O2H280],(BF4)'
_chemical_formula_sum 'C28 H28 B Cu F4 N4 O2'
_chemical_formula_weight 602.89
_chemical_name_common 'copper(i) complex'
_chemical_name_systematic
; 
? 
;
_space_group_IT_number 15
_symmetry_cell_setting monoclinic
_symmetry_space_group_name_Hall '-C 2yc'
_symmetry_space_group_name_H-M 'C 1 2/c 1'
_atom_sites_solution_hydrogens geom
_atom_sites_solution_primary direct
_atom_sites_solution_secondary difmap
_audit_creation_method SHELXL
_cell_angle_alpha 90.00
_cell_angle_beta 113.7(4)
_cell_angle_gamma 90.00
_cell_formula_units_Z 8
_cell_length_a 28.324(11)
_cell_length_b 13.313(5)
_cell_length_c 16.721(6)
_cell_measurement_reflns_used 12382
_cell_measurement_temperature 293(2)
_cell_measurement_theta_max 27.52
_cell_measurement_theta_min 1.97
_cell_volume 5773(18)
_computing_cell_refinement 'DENZO   (Otwinowski & Minor, 1997)   COLLECT (Hooft,1998)'
_computing_data_collection 'DENZO   (Otwinowski & Minor, 1997)   COLLECT (Hooft,1998)'
_computing_data_reduction 'HKL package    (Otwinowski & Minor, 1997)'
_computing_molecular_graphics 'R3M   (Riche,1983)  ORTEP (Johnson,1965)'
_computing_publication_material 'SHELXL-93  (Sheldrick,1993)'
_computing_structure_refinement 'SHELXL-93 (Sheldrick, 1993)'
_computing_structure_solution 'SHELXS-86 (Sheldrick, 1990)'
_diffrn_ambient_temperature 293(2)
_diffrn_measurement_device 'Nonius kappaCCD diffractometer'
_diffrn_measurement_method 'phi scans'
_diffrn_radiation_monochromator graphite
_diffrn_radiation_source 'fine-focus sealed tube'
_diffrn_radiation_type MoK\a
_diffrn_radiation_wavelength 0.71070
_diffrn_reflns_av_R_equivalents 0.0306
_diffrn_reflns_av_sigmaI/netI 0.0464
_diffrn_reflns_limit_h_max 36
_diffrn_reflns_limit_h_min -36
_diffrn_reflns_limit_k_max 16
_diffrn_reflns_limit_k_min -16
_diffrn_reflns_limit_l_max 21
_diffrn_reflns_limit_l_min -21
_diffrn_reflns_number 21966/10481
_diffrn_reflns_theta_max 27.52
_diffrn_reflns_theta_min 1.97
_exptl_absorpt_coefficient_mu 0.814
_exptl_absorpt_correction_type none
_exptl_crystal_colour 'dark red '
_exptl_crystal_density_diffrn 1.387
_exptl_crystal_description prism
_exptl_crystal_F_000 2480
_exptl_crystal_size_max 0.57
_exptl_crystal_size_mid 0.30
_exptl_crystal_size_min 0.27
_refine_diff_density_max 0.742
_refine_diff_density_min -0.309
_refine_diff_density_rms 0.061
_refine_ls_extinction_method none
_refine_ls_goodness_of_fit_all 1.029
_refine_ls_goodness_of_fit_ref 1.125
_refine_ls_hydrogen_treatment constr
_refine_ls_matrix_type full
_refine_ls_number_parameters 379
_refine_ls_number_reflns 5577
_refine_ls_number_restraints 20
_refine_ls_restrained_S_all 1.034
_refine_ls_restrained_S_obs 1.133
_refine_ls_R_factor_all 0.1141
_refine_ls_R_factor_gt 0.0719
_refine_ls_shift/esd_mean 0.002
_refine_ls_shift/su_max 0.044
_refine_ls_structure_factor_coef Fsqd
_refine_ls_weighting_details 'w=1/[\s^2^(Fo^2^)+(0.1142P)^2^+10.1098P] where P=(Fo^2^+2Fc^2^)/3'
_refine_ls_weighting_scheme calc
_refine_ls_wR_factor_all 0.2248
_refine_ls_wR_factor_ref 0.1921
_reflns_number_gt 3497
_reflns_number_total 5577
_reflns_threshold_expression >2sigma(I)
_cod_data_source_file b302038j.txt
_cod_data_source_block DIEP-LD-001
_cod_depositor_comments
;
The following automatic conversions were performed:

'_refine_ls_weighting_scheme' value 'calc
w=1/[\s^2^(Fo^2^)+(0.1142P)^2^+10.1098P] where P=(Fo^2^+2Fc^2^)/3'
was changed to 'calc'. New tag '_refine_ls_weighting_details' was
created. The value of the new tag was set to
'w=1/[\s^2^(Fo^2^)+(0.1142P)^2^+10.1098P] where P=(Fo^2^+2Fc^2^)/3'.

Automatic conversion script
Id: cif_fix_values 3143 2015-03-26 13:38:13Z robertas 
;
_cod_original_cell_volume 5774.6(4)
_cod_original_sg_symbol_H-M C2/c
_cod_database_code 7204613

loop_
_symmetry_equiv_pos_as_xyz
'x, y, z'
'-x, y, -z+1/2'
'x+1/2, y+1/2, z'
'-x+1/2, y+1/2, -z+1/2'
'-x, -y, -z'
'x, -y, z-1/2'
'-x+1/2, -y+1/2, -z'
'x+1/2, -y+1/2, z-1/2'

loop_
_atom_site_aniso_label
_atom_site_aniso_U_11
_atom_site_aniso_U_22
_atom_site_aniso_U_33
_atom_site_aniso_U_23
_atom_site_aniso_U_13
_atom_site_aniso_U_12
Cu 0.0691(4) 0.0432(4) 0.0885(5) -0.0047(3) 0.0287(3) -0.0057(2)
N1A 0.055(2) 0.048(2) 0.061(2) -0.004(2) 0.023(2) -0.002(2)
C2A 0.056(3) 0.055(3) 0.073(3) -0.005(2) 0.030(2) 0.004(2)
C3A 0.082(4) 0.063(3) 0.082(3) 0.000(3) 0.032(3) 0.002(2)
C4A 0.099(4) 0.092(4) 0.077(4) 0.018(3) 0.034(3) 0.015(3)
C5A 0.076(4) 0.112(5) 0.067(3) -0.006(3) 0.027(3) 0.017(3)
C6A 0.105(5) 0.087(4) 0.078(4) -0.020(3) 0.021(3) 0.002(3)
C7A 0.105(4) 0.060(3) 0.080(4) -0.008(3) 0.026(3) 0.003(3)
O8A 0.116(4) 0.172(5) 0.071(3) 0.001(3) 0.024(2) 0.021(3)
C9A 0.161(8) 0.222(11) 0.079(5) -0.036(6) 0.022(5) -0.016(8)
C10A 0.073(3) 0.043(3) 0.078(3) -0.001(2) 0.034(2) -0.005(2)
N1B 0.054(2) 0.057(2) 0.065(2) -0.001(2) 0.022(2) -0.008(2)
C2B 0.058(3) 0.052(3) 0.069(3) -0.007(2) 0.027(2) -0.007(2)
C3B 0.077(3) 0.064(3) 0.090(4) -0.019(3) 0.036(3) -0.014(3)
C4B 0.102(5) 0.096(5) 0.087(4) -0.037(4) 0.037(4) -0.024(4)
C5B 0.103(5) 0.121(6) 0.061(3) -0.015(3) 0.023(3) -0.015(4)
C6B 0.065(3) 0.084(4) 0.068(3) 0.004(3) 0.023(2) -0.003(3)
C7B 0.107(5) 0.101(5) 0.088(4) 0.020(3) 0.028(4) -0.005(4)
N1C 0.067(2) 0.046(2) 0.091(3) -0.007(2) 0.037(2) -0.005(2)
C2C 0.071(3) 0.048(3) 0.108(4) -0.014(3) 0.046(3) -0.007(2)
C3C 0.070(4) 0.064(3) 0.153(6) -0.022(3) 0.041(4) -0.009(3)
C4C 0.076(4) 0.058(3) 0.139(5) -0.013(3) 0.046(4) 0.000(3)
C5C 0.086(4) 0.063(3) 0.190(7) -0.026(4) 0.080(5) -0.011(3)
C6C 0.093(5) 0.106(6) 0.256(10) -0.076(6) 0.084(6) -0.032(4)
C7C 0.092(5) 0.079(4) 0.242(9) -0.050(5) 0.086(6) -0.016(4)
O8C 0.088(3) 0.089(3) 0.262(7) -0.042(4) 0.091(4) -0.013(2)
C9C 0.085(4) 0.105(5) 0.160(6) -0.022(4) 0.065(4) 0.010(4)
C10C 0.080(4) 0.045(3) 0.107(4) -0.007(2) 0.047(3) -0.005(2)
N1D 0.057(2) 0.052(2) 0.071(2) -0.005(2) 0.021(2) -0.008(2)
C2D 0.059(3) 0.052(3) 0.083(3) -0.005(2) 0.029(2) -0.010(2)
C3D 0.084(4) 0.056(3) 0.140(5) -0.008(3) 0.047(4) -0.015(3)
C4D 0.069(4) 0.077(4) 0.140(5) -0.008(4) 0.041(4) -0.025(3)
C5D 0.061(3) 0.082(4) 0.104(4) 0.000(3) 0.029(3) -0.008(3)
C6D 0.056(3) 0.068(3) 0.075(3) -0.005(2) 0.015(2) -0.005(2)
C7D 0.073(4) 0.078(4) 0.174(7) -0.025(4) 0.042(4) 0.001(3)
B 0.086(5) 0.063(4) 0.134(7) 0.002(4) 0.050(5) 0.004(3)
F11 0.155(5) 0.055(3) 0.172(6) 0.005(3) 0.040(4) 0.038(3)
F12 0.140(5) 0.061(3) 0.261(9) -0.035(4) -0.036(5) 0.005(3)
F13 0.122(5) 0.129(5) 0.138(5) 0.017(4) 0.027(4) 0.040(3)
F14 0.210(10) 0.356(15) 0.229(10) 0.062(9) 0.161(10) 0.098(9)

loop_
_atom_site_label
_atom_site_type_symbol
_atom_site_fract_x
_atom_site_fract_y
_atom_site_fract_z
_atom_site_U_iso_or_equiv
_atom_site_thermal_displace_type
_atom_site_occupancy
_atom_site_calc_flag
_atom_site_refinement_flags
_atom_site_disorder_group
Cu Cu 0.40100(2) 0.26537(4) 0.37989(4) 0.0679(3) Uani 1 d . .
N1A N 0.38803(13) 0.3924(3) 0.3044(2) 0.0549(8) Uani 1 d . .
C2A C 0.3651(2) 0.4004(3) 0.2111(3) 0.0599(11) Uani 1 d . .
C3A C 0.3600(2) 0.4894(4) 0.1657(3) 0.0759(14) Uani 1 d . .
H3A H 0.3725 0.5487 0.1963 0.091 Uiso 1 calc R .
C4A C 0.3370(2) 0.4917(5) 0.0758(4) 0.090(2) Uani 1 d . .
H4A H 0.3334 0.5525 0.0465 0.108 Uiso 1 calc R .
C5A C 0.3195(2) 0.4063(5) 0.0303(3) 0.085(2) Uani 1 d . .
C6A C 0.3249(2) 0.3168(5) 0.0734(4) 0.095(2) Uani 1 d . .
H6A H 0.3137 0.2576 0.0420 0.114 Uiso 1 calc R .
C7A C 0.3468(2) 0.3147(4) 0.1632(4) 0.085(2) Uani 1 d . .
H7A H 0.3493 0.2539 0.1920 0.102 Uiso 1 calc R .
O8A O 0.2969(2) 0.4168(4) -0.0590(3) 0.124(2) Uani 1 d . .
C9A C 0.2837(4) 0.3323(8) -0.1119(5) 0.162(4) Uani 1 d . .
H9A1 H 0.2763 0.3513 -0.1710 0.195 Uiso 1 calc R .
H9A2 H 0.2537 0.3015 -0.1090 0.195 Uiso 1 calc R .
H9A3 H 0.3118 0.2854 -0.0921 0.195 Uiso 1 calc R .
C10A C 0.3995(2) 0.4717(3) 0.3507(3) 0.0637(12) Uani 1 d . .
H10A H 0.3927 0.5345 0.3241 0.076 Uiso 1 calc R .
N1B N 0.42928(13) 0.3691(3) 0.4774(2) 0.0593(9) Uani 1 d . .
C2B C 0.4234(2) 0.4638(3) 0.4457(3) 0.0596(11) Uani 1 d . .
C3B C 0.4391(2) 0.5473(4) 0.4980(4) 0.0766(14) Uani 1 d . .
H3B H 0.4340 0.6114 0.4739 0.092 Uiso 1 calc R .
C4B C 0.4626(2) 0.5338(5) 0.5865(4) 0.096(2) Uani 1 d . .
H4B H 0.4740 0.5886 0.6239 0.115 Uiso 1 calc R .
C5B C 0.4690(3) 0.4373(6) 0.6191(4) 0.098(2) Uani 1 d . .
H5B H 0.4853 0.4269 0.6791 0.118 Uiso 1 calc R .
C6B C 0.4514(2) 0.3550(4) 0.5631(3) 0.0737(13) Uani 1 d . .
C7B C 0.4553(3) 0.2508(5) 0.5960(4) 0.102(2) Uani 1 d . .
H7B1 H 0.4289 0.2394 0.6173 0.123 Uiso 1 calc R .
H7B2 H 0.4885 0.2409 0.6426 0.123 Uiso 1 calc R .
H7B3 H 0.4509 0.2046 0.5495 0.123 Uiso 1 calc R .
N1C N 0.4353(2) 0.1320(3) 0.3785(3) 0.0663(10) Uani 1 d . .
C2C C 0.4872(2) 0.1130(3) 0.3901(4) 0.0728(13) Uani 1 d . .
C3C C 0.5044(2) 0.0312(4) 0.3650(5) 0.097(2) Uani 1 d . .
H3C H 0.4812 -0.0199 0.3372 0.116 Uiso 1 calc R .
C4C C 0.5560(2) 0.0193(4) 0.3787(4) 0.090(2) Uani 1 d . .
H4C H 0.5661 -0.0391 0.3594 0.108 Uiso 1 calc R .
C5C C 0.5898(3) 0.0867(4) 0.4172(5) 0.105(2) Uani 1 d . .
C6C C 0.5768(3) 0.1658(6) 0.4591(7) 0.147(4) Uani 1 d . .
H6C H 0.6020 0.2078 0.4974 0.177 Uiso 1 calc R .
C7C C 0.5250(3) 0.1800(5) 0.4420(6) 0.132(3) Uani 1 d . .
H7C H 0.5153 0.2355 0.4657 0.158 Uiso 1 calc R .
O8C O 0.6424(2) 0.0810(3) 0.4371(4) 0.139(2) Uani 1 d . .
C9C C 0.6602(3) 0.0005(5) 0.4062(5) 0.111(2) Uani 1 d . .
H9C1 H 0.6571 -0.0594 0.4356 0.134 Uiso 1 calc R .
H9C2 H 0.6958 0.0112 0.4169 0.134 Uiso 1 calc R .
H9C3 H 0.6403 -0.0064 0.3446 0.134 Uiso 1 calc R .
C10C C 0.4043(2) 0.0578(4) 0.3686(3) 0.0742(14) Uani 1 d . .
H10C H 0.4153 -0.0076 0.3664 0.089 Uiso 1 calc R .
N1D N 0.34058(14) 0.1733(3) 0.3664(2) 0.0615(9) Uani 1 d . .
C2D C 0.3523(2) 0.0760(3) 0.3609(3) 0.0641(12) Uani 1 d . .
C3D C 0.3176(2) -0.0004(4) 0.3499(4) 0.093(2) Uani 1 d . .
H3D H 0.3265 -0.0666 0.3450 0.112 Uiso 1 calc R .
C4D C 0.2696(2) 0.0221(5) 0.3462(4) 0.096(2) Uani 1 d . .
H4D H 0.2457 -0.0284 0.3396 0.115 Uiso 1 calc R .
C5D C 0.2576(2) 0.1203(4) 0.3523(4) 0.084(2) Uani 1 d . .
H5D H 0.2251 0.1368 0.3499 0.100 Uiso 1 calc R .
C6D C 0.2932(2) 0.1957(4) 0.3621(3) 0.0697(12) Uani 1 d . .
C7D C 0.2812(2) 0.3039(5) 0.3674(5) 0.111(2) Uani 1 d . .
H7D1 H 0.2943 0.3243 0.4275 0.133 Uiso 1 calc R .
H7D2 H 0.2445 0.3135 0.3412 0.133 Uiso 1 calc R .
H7D3 H 0.2969 0.3435 0.3369 0.133 Uiso 1 calc R .
B B 0.3877(3) 0.2318(5) 0.7644(6) 0.092(2) Uani 1 d D .
F11 F 0.4121(4) 0.1474(5) 0.7685(7) 0.135(3) Uani 0.78 d PD 1
F12 F 0.4209(3) 0.3083(4) 0.7908(6) 0.191(5) Uani 0.78 d PD 1
F13 F 0.3565(2) 0.2537(4) 0.6763(4) 0.138(2) Uani 0.78 d PD 1
F14 F 0.3565(5) 0.2378(9) 0.8031(8) 0.241(5) Uani 0.78 d PD 1
F21 F 0.4017(10) 0.2323(19) 0.8578(12) 0.152(5) Uiso 0.22 d PD 2
F22 F 0.3407(8) 0.2084(20) 0.7344(19) 0.152(5) Uiso 0.22 d PD 2
F23 F 0.4145(16) 0.1450(24) 0.7595(29) 0.152(5) Uiso 0.22 d PD 2
F24 F 0.4093(12) 0.3045(20) 0.7461(18) 0.152(5) Uiso 0.22 d PD 2

loop_
_atom_type_symbol
_atom_type_description
_atom_type_scat_dispersion_real
_atom_type_scat_dispersion_imag
_atom_type_scat_source
C C 0.0033 0.0016 'International Tables Vol C Tables 4.2.6.8 and 6.1.1.4'
N N 0.0061 0.0033 'International Tables Vol C Tables 4.2.6.8 and 6.1.1.4'
O O 0.0106 0.0060 'International Tables Vol C Tables 4.2.6.8 and 6.1.1.4'
H H 0.0000 0.0000 'International Tables Vol C Tables 4.2.6.8 and 6.1.1.4'
B B 0.0013 0.0007 'International Tables Vol C Tables 4.2.6.8 and 6.1.1.4'
F F 0.0171 0.0103 'International Tables Vol C Tables 4.2.6.8 and 6.1.1.4'
Cu Cu 0.3201 1.2651 'International Tables Vol C Tables 4.2.6.8 and 6.1.1.4'

loop_
_geom_angle_atom_site_label_1
_geom_angle_atom_site_label_2
_geom_angle_atom_site_label_3
_geom_angle
_geom_angle_site_symmetry_1
_geom_angle_site_symmetry_3
_geom_angle_publ_flag
N1C Cu N1B 124.4(2) . . ?
N1C Cu N1D 81.83(15) . . ?
N1B Cu N1D 122.49(15) . . ?
N1C Cu N1A 133.0(2) . . ?
N1B Cu N1A 81.35(14) . . ?
N1D Cu N1A 119.43(14) . . ?
C10A N1A C2A 119.7(4) . . ?
C10A N1A Cu 111.7(3) . . ?
C2A N1A Cu 128.4(3) . . ?
C7A C2A C3A 117.4(5) . . ?
C7A C2A N1A 118.4(4) . . ?
C3A C2A N1A 124.3(4) . . ?
C4A C3A C2A 121.2(5) . . ?
C5A C4A C3A 120.2(6) . . ?
C4A C5A C6A 119.9(5) . . ?
C4A C5A O8A 115.6(6) . . ?
C6A C5A O8A 124.4(6) . . ?
C5A C6A C7A 119.9(6) . . ?
C2A C7A C6A 121.4(6) . . ?
C5A O8A C9A 119.8(6) . . ?
N1A C10A C2B 119.8(4) . . ?
C6B N1B C2B 119.1(4) . . ?
C6B N1B Cu 129.2(3) . . ?
C2B N1B Cu 111.8(3) . . ?
N1B C2B C3B 123.3(5) . . ?
N1B C2B C10A 115.1(4) . . ?
C3B C2B C10A 121.6(4) . . ?
C4B C3B C2B 118.3(5) . . ?
C3B C4B C5B 118.7(5) . . ?
C4B C5B C6B 120.7(5) . . ?
N1B C6B C5B 120.0(5) . . ?
N1B C6B C7B 117.8(5) . . ?
C5B C6B C7B 122.2(5) . . ?
C10C N1C C2C 119.7(4) . . ?
C10C N1C Cu 111.5(3) . . ?
C2C N1C Cu 128.8(3) . . ?
C3C C2C C7C 115.8(5) . . ?
C3C C2C N1C 126.2(5) . . ?
C7C C2C N1C 117.6(5) . . ?
C2C C3C C4C 122.2(5) . . ?
C5C C4C C3C 121.8(5) . . ?
C4C C5C O8C 126.5(5) . . ?
C4C C5C C6C 119.1(6) . . ?
O8C C5C C6C 113.2(6) . . ?
C7C C6C C5C 118.0(7) . . ?
C6C C7C C2C 121.6(6) . . ?
C9C O8C C5C 118.3(5) . . ?
N1C C10C C2D 120.1(4) . . ?
C6D N1D C2D 118.4(4) . . ?
C6D N1D Cu 130.2(3) . . ?
C2D N1D Cu 111.4(3) . . ?
N1D C2D C3D 122.4(5) . . ?
N1D C2D C10C 115.2(4) . . ?
C3D C2D C10C 122.5(5) . . ?
C4D C3D C2D 119.3(5) . . ?
C5D C4D C3D 118.6(5) . . ?
C4D C5D C6D 120.7(5) . . ?
N1D C6D C5D 120.6(5) . . ?
N1D C6D C7D 117.2(4) . . ?
C5D C6D C7D 122.2(5) . . ?
F24 B F22 129.6(18) . . ?
F14 B F11 118.8(9) . . ?
F14 B F12 108.6(9) . . ?
F11 B F12 110.6(8) . . ?
F24 B F23 107.3(19) . . ?
F22 B F23 106.4(19) . . ?
F14 B F13 103.9(8) . . ?
F11 B F13 109.3(8) . . ?
F12 B F13 104.5(7) . . ?
F24 B F21 108.2(15) . . ?
F22 B F21 102.6(16) . . ?
F23 B F21 98.5(18) . . ?

loop_
_geom_bond_atom_site_label_1
_geom_bond_atom_site_label_2
_geom_bond_distance
_geom_bond_site_symmetry_2
_geom_bond_publ_flag
Cu N1C 2.029(4) . ?
Cu N1B 2.039(4) . ?
Cu N1D 2.043(4) . ?
Cu N1A 2.054(3) . ?
N1A C10A 1.272(6) . ?
N1A C2A 1.432(5) . ?
C2A C7A 1.370(7) . ?
C2A C3A 1.384(7) . ?
C3A C4A 1.377(8) . ?
C4A C5A 1.348(8) . ?
C5A C6A 1.369(9) . ?
C5A O8A 1.375(7) . ?
C6A C7A 1.376(7) . ?
O8A C9A 1.386(10) . ?
C10A C2B 1.459(7) . ?
N1B C6B 1.327(6) . ?
N1B C2B 1.351(6) . ?
C2B C3B 1.374(6) . ?
C3B C4B 1.369(8) . ?
C4B C5B 1.379(9) . ?
C5B C6B 1.397(8) . ?
C6B C7B 1.480(7) . ?
N1C C10C 1.289(6) . ?
N1C C2C 1.426(6) . ?
C2C C3C 1.328(7) . ?
C2C C7C 1.396(8) . ?
C3C C4C 1.394(8) . ?
C4C C5C 1.283(8) . ?
C5C O8C 1.390(7) . ?
C5C C6C 1.394(9) . ?
C6C C7C 1.390(9) . ?
O8C C9C 1.371(7) . ?
C10C C2D 1.444(6) . ?
N1D C6D 1.347(6) . ?
N1D C2D 1.351(6) . ?
C2D C3D 1.375(7) . ?
C3D C4D 1.368(8) . ?
C4D C5D 1.365(8) . ?
C5D C6D 1.385(7) . ?
C6D C7D 1.491(8) . ?
B F24 1.25(2) . ?
B F22 1.26(2) . ?
B F14 1.292(10) . ?
B F11 1.306(9) . ?
B F12 1.333(9) . ?
B F23 1.40(2) . ?
B F13 1.412(10) . ?
B F21 1.45(2) . ?
